data_1543697
loop_
_publ_author_name
'Overgaard, Jacob'
'M\/oller, Louise H'
'Borup, Mette A.'
'Tricoire, Maxime'
'Walsh, James P. S.'
'Diehl, Marcel'
'Rentschler, Eva'

_publ_section_title
;
 Magnetism and variable temperature and pressure crystal structures of a
 linear oligonuclear cobalt bis-semiquinonate.
;
_journal_issue 32
_journal_name_full 'Dalton transactions (Cambridge, England : 2003)'
_journal_page_first 12924
_journal_page_last 12932
_journal_paper_doi 10.1039/c6dt02024k
_journal_volume 45
_journal_year 2016
_chemical_formula_moiety '0.5(C60 H102 Co3 N2 O12), 0.5(C60 H105 Co3 N2 O12)'
_chemical_formula_sum 'C60 H106 Co3 N2 O12'
_chemical_formula_weight 1224.25
_space_group_crystal_system triclinic
_space_group_IT_number 2
_space_group_name_Hall '-P 1'
_space_group_name_H-M_alt 'P -1'
_symmetry_space_group_name_Hall '-P 1'
_symmetry_space_group_name_H-M 'P -1'
_atom_sites_solution_hydrogens geom
_atom_sites_solution_primary direct
_audit_creation_date 2016-05-10
_audit_creation_method
;
Olex2 1.2
(compiled 2016.02.19 svn.r3266 for OlexSys, GUI svn.r5155)
;
_audit_update_record
;
2016-07-06 deposited with the CCDC.
2016-07-19 downloaded from the CCDC.
;
_cell_angle_alpha 99.402(6)
_cell_angle_beta 105.188(7)
_cell_angle_gamma 96.155(6)
_cell_formula_units_Z 4
_cell_length_a 14.6567(16)
_cell_length_b 17.3207(17)
_cell_length_c 23.808(2)
_cell_measurement_reflns_used 4919
_cell_measurement_temperature 296(2)
_cell_measurement_theta_max 16.309
_cell_measurement_theta_min 2.224
_cell_volume 5682.7(10)
_computing_cell_refinement 'SAINT v8.34A (Bruker, 2013)'
_computing_data_reduction 'SAINT v8.34A (Bruker, 2013)'
_computing_molecular_graphics 'Olex2 (Dolomanov et al., 2009)'
_computing_publication_material 'Olex2 (Dolomanov et al., 2009)'
_computing_structure_refinement 'ShelXL (Sheldrick, 2015)'
_computing_structure_solution 'XT (Sheldrick, 2015)'
_diffrn_ambient_temperature 296.15
_diffrn_measured_fraction_theta_full 0.424
_diffrn_measured_fraction_theta_max 0.424
_diffrn_measurement_device_type 'Bruker APEX-II CCD'
_diffrn_measurement_method '\f and \w scans'
_diffrn_radiation_type AgK\a
_diffrn_radiation_wavelength 0.56086
_diffrn_reflns_av_R_equivalents 0.1115
_diffrn_reflns_av_unetI/netI 0.0771
_diffrn_reflns_Laue_measured_fraction_full 0.424
_diffrn_reflns_Laue_measured_fraction_max 0.424
_diffrn_reflns_limit_h_max 13
_diffrn_reflns_limit_h_min -13
_diffrn_reflns_limit_k_max 16
_diffrn_reflns_limit_k_min -16
_diffrn_reflns_limit_l_max 23
_diffrn_reflns_limit_l_min -23
_diffrn_reflns_number 30706
_diffrn_reflns_point_group_measured_fraction_full 0.424
_diffrn_reflns_point_group_measured_fraction_max 0.424
_diffrn_reflns_theta_full 16.416
_diffrn_reflns_theta_max 16.416
_diffrn_reflns_theta_min 0.952
_diffrn_standards_number 0
_exptl_absorpt_coefficient_mu 0.490
_exptl_absorpt_correction_T_max 0.7440
_exptl_absorpt_correction_T_min 0.6087
_exptl_absorpt_correction_type multi-scan
_exptl_absorpt_process_details
;
SADABS-2014/5 (Bruker,2014/5) was used for absorption correction.
wR2(int) was 0.0952 before and 0.0756 after correction.
The Ratio of minimum to maximum transmission is 0.8181.
The \l/2 correction factor is 0.00150.
;
_exptl_crystal_colour 'clear dark black'
_exptl_crystal_colour_lustre clear
_exptl_crystal_colour_modifier dark
_exptl_crystal_colour_primary black
_exptl_crystal_density_diffrn 1.431
_exptl_crystal_description irregular
_exptl_crystal_F_000 2628
_refine_diff_density_max 0.435
_refine_diff_density_min -0.371
_refine_diff_density_rms 0.066
_refine_ls_extinction_method none
_refine_ls_goodness_of_fit_ref 1.026
_refine_ls_hydrogen_treatment constr
_refine_ls_matrix_type full
_refine_ls_number_parameters 702
_refine_ls_number_reflns 5177
_refine_ls_number_restraints 0
_refine_ls_restrained_S_all 1.026
_refine_ls_R_factor_all 0.1038
_refine_ls_R_factor_gt 0.0663
_refine_ls_shift/su_max 0.000
_refine_ls_shift/su_mean 0.000
_refine_ls_structure_factor_coef Fsqd
_refine_ls_weighting_details 'w=1/[\s^2^(Fo^2^)+(0.0830P)^2^+28.5530P] where P=(Fo^2^+2Fc^2^)/3'
_refine_ls_weighting_scheme calc
_refine_ls_wR_factor_gt 0.1559
_refine_ls_wR_factor_ref 0.1778
_reflns_Friedel_coverage 0.000
_reflns_number_gt 3640
_reflns_number_total 5177
_reflns_threshold_expression 'I > 2\s(I)'
_cod_data_source_file c6dt02024k2.cif
_cod_data_source_block co3sq2_p1_0m
_cod_depositor_comments 'Adding full bibliography for 1543686--1543702.cif.'
_cod_original_cell_volume 5682.6(10)
_cod_database_code 1543697
_shelx_space_group_comment
;
The symmetry employed for this shelxl refinement is uniquely defined
by the following loop, which should always be used as a source of
symmetry information in preference to the above space-group names.
They are only intended as comments.
;
_olex2_refinement_description
;
1. Fixed Uiso
 At 1.2 times of:
  All C(H) groups, All C(H,H) groups
 At 1.5 times of:
  All C(H,H,H) groups
2.a Secondary CH2 refined with riding coordinates:
 C7A(H7Aa,H7Ab), C9A(H9Aa,H9Ab), C11A(H11a,H11c), C1B(H1Ba,H1Bb), C3B(H3Ba,
 H3Bb), C5B(H5Ba,H5Bb), C7B(H7Ba,H7Bb), C9B(H9Ba,H9Bb)
2.b Aromatic/amide H refined with riding coordinates:
 C1A(H1A), C5A(H5A), C15A(H15A), C17A(H17A), C40A(H40A), C42A(H42A),
 C11B(H11B), C15B(H15B), C17B(H17B), C40B(H40B), C42B(H42B)
2.c Idealised Me refined as rotating group:
 C2A(H2Aa,H2Ab,H2Ac), C4A(H4Aa,H4Ab,H4Ac), C6A(H6Aa,H6Ab,H6Ac), C8A(H8Aa,H8Ab,
 H8Ac), C10A(H10d,H10e,H10f), C12A(H12d,H12e,H12f), C20A(H20d,H20e,H20f),
 C21A(H21d,H21e,H21f), C22A(H22d,H22e,H22f), C24A(H24d,H24e,H24f), C25A(H25d,
 H25e,H25f), C26A(H26d,H26e,H26f), C29A(H29d,H29e,H29f), C30A(H30d,H30e,H30f),
 C31A(H31d,H31e,H31f), C34A(H34d,H34e,H34f), C35A(H35d,H35e,H35f), C36A(H36d,
 H36e,H36f), C44A(H44d,H44e,H44f), C45A(H45d,H45e,H45f), C46A(H46d,H46e,H46f),
 C48A(H48d,H48e,H48f), C49A(H49d,H49e,H49f), C50A(H50d,H50e,H50f), C53A(H53d,
 H53e,H53f), C54A(H54d,H54e,H54f), C55A(H55d,H55e,H55f), C58A(H58d,H58e,H58f),
 C59A(H59d,H59e,H59f), C60A(H60d,H60e,H60f), C2B(H2Ba,H2Bb,H2Bc), C4B(H4Ba,H4Bb,
 H4Bc), C6B(H6Ba,H6Bb,H6Bc), C8B(H8Ba,H8Bb,H8Bc), C10B(H10a,H10b,H10c),
 C12B(H12a,H12b,H12c), C20B(H20a,H20b,H20c), C21B(H21a,H21b,H21c), C22B(H22a,
 H22b,H22c), C24B(H24a,H24b,H24c), C25B(H25a,H25b,H25c), C26B(H26a,H26b,H26c),
 C29B(H29a,H29b,H29c), C30B(H30a,H30b,H30c), C31B(H31a,H31b,H31c), C34B(H34a,
 H34b,H34c), C35B(H35a,H35b,H35c), C36B(H36a,H36b,H36c), C44B(H44a,H44b,H44c),
 C45B(H45a,H45b,H45c), C46B(H46a,H46b,H46c), C48B(H48a,H48b,H48c), C49B(H49a,
 H49b,H49c), C50B(H50a,H50b,H50c), C53B(H53a,H53b,H53c), C54B(H54a,H54b,H54c),
 C55B(H55a,H55b,H55c), C58B(H58a,H58b,H58c), C59B(H59a,H59b,H59c), C60B(H60a,
 H60b,H60c)
;
_shelx_shelxl_version_number 2014/7
_olex2_submission_special_instructions 'No special instructions were received'

loop_
_space_group_symop_operation_xyz
'x, y, z'
'-x, -y, -z'

loop_
_atom_site_label
_atom_site_type_symbol
_atom_site_fract_x
_atom_site_fract_y
_atom_site_fract_z
_atom_site_U_iso_or_equiv
_atom_site_adp_type
_atom_site_occupancy
_atom_site_site_symmetry_order
_atom_site_calc_flag
_atom_site_refinement_flags_posn
Co1A Co 0.7176(2) 1.04610(12) 0.88140(11) 0.0252(5) Uiso 1 1 d .
Co2A Co 0.6810(2) 1.05102(11) 0.73269(11) 0.026(2) Uani 1 1 d .
Co3A Co 0.7305(2) 1.01238(12) 0.59670(11) 0.022(2) Uani 1 1 d .
O1A O 0.7551(11) 0.9481(6) 0.8989(5) 0.030(2) Uiso 1 1 d .
O2A O 0.7304(12) 0.9893(6) 0.7990(6) 0.034(2) Uiso 1 1 d .
O3A O 0.5786(13) 1.0311(6) 0.8481(6) 0.045(3) Uiso 1 1 d .
O4A O 0.5617(11) 1.0592(6) 0.7614(6) 0.034(2) Uiso 1 1 d .
O5A O 0.8143(11) 1.1350(6) 0.8821(5) 0.031(2) Uiso 1 1 d .
O6A O 0.7711(11) 1.1493(6) 0.7889(5) 0.031(2) Uiso 1 1 d .
O7A O 0.7848(14) 1.0362(7) 0.6907(6) 0.036(2) Uiso 1 1 d .
O8A O 0.8640(12) 0.9991(6) 0.6066(6) 0.032(2) Uiso 1 1 d .
O9A O 0.6066(11) 0.9407(5) 0.6809(5) 0.025(2) Uiso 1 1 d .
O10A O 0.6440(10) 0.9188(5) 0.5958(5) 0.026(2) Uiso 1 1 d .
O11A O 0.6323(12) 1.1305(6) 0.6801(6) 0.034(2) Uiso 1 1 d .
O12A O 0.6860(12) 1.1157(6) 0.6015(6) 0.044(3) Uiso 1 1 d .
N1A N 0.6937(16) 1.0978(8) 0.9653(8) 0.029(3) Uiso 1 1 d .
N2A N 0.7013(13) 1.0010(7) 0.5025(6) 0.022(3) Uiso 1 1 d .
C1A C 0.6330(19) 1.0532(10) 0.9825(9) 0.047(4) Uiso 1 1 d .
H1A H 0.6056 1.0817 1.0086 0.056 Uiso 1 1 calc R
C2A C 0.601(2) 0.9727(10) 0.9701(10) 0.057(5) Uiso 1 1 d .
H2AA H 0.5997 0.9508 0.9302 0.086 Uiso 1 1 calc GR
H2AB H 0.5371 0.9636 0.9741 0.086 Uiso 1 1 calc GR
H2AC H 0.6425 0.9479 0.9973 0.086 Uiso 1 1 calc GR
C3A C 0.784(3) 1.0931(17) 1.0131(16) 0.091(7) Uiso 1 1 d .
C4A C 0.8822(19) 1.1074(10) 1.0099(10) 0.046(4) Uiso 1 1 d .
H4AA H 0.8881 1.1477 0.9871 0.069 Uiso 1 1 calc GR
H4AB H 0.8982 1.0594 0.9912 0.069 Uiso 1 1 calc GR
H4AC H 0.9250 1.1248 1.0493 0.069 Uiso 1 1 calc GR
C5A C 0.717(3) 1.1750(14) 0.9743(15) 0.077(6) Uiso 1 1 d .
H5A H 0.7669 1.2078 1.0036 0.092 Uiso 1 1 calc R
C6A C 0.628(2) 1.2020(11) 0.9168(11) 0.045(4) Uiso 1 1 d .
H6AA H 0.6315 1.1753 0.8788 0.067 Uiso 1 1 calc GR
H6AB H 0.6401 1.2582 0.9194 0.067 Uiso 1 1 calc GR
H6AC H 0.5660 1.1870 0.9211 0.067 Uiso 1 1 calc GR
C7A C 0.7247(17) 1.0816(9) 0.4864(8) 0.030(3) Uiso 1 1 d .
H7AA H 0.6830 1.1170 0.4981 0.036 Uiso 1 1 calc R
H7AB H 0.7135 1.0749 0.4438 0.036 Uiso 1 1 calc R
C8A C 0.8320(17) 1.1190(9) 0.5187(8) 0.032(3) Uiso 1 1 d .
H8AA H 0.8482 1.1652 0.5036 0.048 Uiso 1 1 calc GR
H8AB H 0.8728 1.0810 0.5116 0.048 Uiso 1 1 calc GR
H8AC H 0.8405 1.1339 0.5606 0.048 Uiso 1 1 calc GR
C9A C 0.6000(17) 0.9769(9) 0.4780(8) 0.033(4) Uiso 1 1 d .
H9AA H 0.5684 1.0165 0.4958 0.040 Uiso 1 1 calc R
H9AB H 0.5826 0.9278 0.4900 0.040 Uiso 1 1 calc R
C10A C 0.560(2) 0.9644(10) 0.4112(9) 0.048(4) Uiso 1 1 d .
H10D H 0.5762 0.9160 0.3930 0.072 Uiso 1 1 calc GR
H10E H 0.5874 1.0080 0.3974 0.072 Uiso 1 1 calc GR
H10F H 0.4919 0.9613 0.4008 0.072 Uiso 1 1 calc GR
C11A C 0.7555(17) 0.9444(9) 0.4775(8) 0.030(3) Uiso 1 1 d .
H11A H 0.8233 0.9644 0.4944 0.036 Uiso 1 1 calc R
H11C H 0.7403 0.9419 0.4350 0.036 Uiso 1 1 calc R
C12A C 0.7358(17) 0.8596(8) 0.4887(8) 0.029(3) Uiso 1 1 d .
H12D H 0.6717 0.8356 0.4663 0.044 Uiso 1 1 calc GR
H12E H 0.7433 0.8618 0.5302 0.044 Uiso 1 1 calc GR
H12F H 0.7803 0.8286 0.4764 0.044 Uiso 1 1 calc GR
C13A C 0.7785(16) 0.9000(8) 0.8582(8) 0.018(3) Uiso 1 1 d .
C14A C 0.7677(17) 0.9243(9) 0.8039(8) 0.021(3) Uiso 1 1 d .
C15A C 0.7917(17) 0.8793(9) 0.7581(8) 0.023(3) Uiso 1 1 d .
H15A H 0.7795 0.8945 0.7215 0.028 Uiso 1 1 calc R
C16A C 0.8321(16) 0.8143(8) 0.7649(8) 0.018(3) Uiso 1 1 d .
C17A C 0.8418(16) 0.7894(9) 0.8200(8) 0.031(3) Uiso 1 1 d .
H17A H 0.8679 0.7434 0.8245 0.038 Uiso 1 1 calc R
C18A C 0.8158(16) 0.8280(8) 0.8667(8) 0.022(3) Uiso 1 1 d .
C19A C 0.8605(18) 0.7653(9) 0.7166(9) 0.023(3) Uiso 1 1 d .
C20A C 0.8632(19) 0.8055(10) 0.6657(9) 0.041(4) Uiso 1 1 d .
H20D H 0.8023 0.8215 0.6504 0.061 Uiso 1 1 calc GR
H20E H 0.8769 0.7695 0.6349 0.061 Uiso 1 1 calc GR
H20F H 0.9121 0.8514 0.6792 0.061 Uiso 1 1 calc GR
C21A C 0.7908(16) 0.6888(8) 0.6945(9) 0.029(3) Uiso 1 1 d .
H21D H 0.7290 0.6995 0.6742 0.043 Uiso 1 1 calc GR
H21E H 0.7858 0.6652 0.7276 0.043 Uiso 1 1 calc GR
H21F H 0.8130 0.6531 0.6677 0.043 Uiso 1 1 calc GR
C22A C 0.964(2) 0.7454(10) 0.7408(10) 0.039(4) Uiso 1 1 d .
H22D H 0.9795 0.7113 0.7098 0.058 Uiso 1 1 calc GR
H22E H 0.9662 0.7193 0.7736 0.058 Uiso 1 1 calc GR
H22F H 1.0092 0.7936 0.7537 0.058 Uiso 1 1 calc GR
C23A C 0.8160(16) 0.7956(8) 0.9222(8) 0.020(3) Uiso 1 1 d .
C24A C 0.8540(19) 0.7231(9) 0.9230(9) 0.041(4) Uiso 1 1 d .
H24D H 0.8184 0.6847 0.8881 0.062 Uiso 1 1 calc GR
H24E H 0.8490 0.7037 0.9578 0.062 Uiso 1 1 calc GR
H24F H 0.9200 0.7322 0.9235 0.062 Uiso 1 1 calc GR
C25A C 0.7067(17) 0.7774(10) 0.9184(9) 0.037(4) Uiso 1 1 d .
H25D H 0.6828 0.8263 0.9263 0.055 Uiso 1 1 calc GR
H25E H 0.6989 0.7462 0.9471 0.055 Uiso 1 1 calc GR
H25F H 0.6716 0.7486 0.8793 0.055 Uiso 1 1 calc GR
C26A C 0.867(2) 0.8585(10) 0.9786(9) 0.044(4) Uiso 1 1 d .
H26D H 0.9032 0.9007 0.9686 0.066 Uiso 1 1 calc GR
H26E H 0.9084 0.8348 1.0067 0.066 Uiso 1 1 calc GR
H26F H 0.8196 0.8792 0.9958 0.066 Uiso 1 1 calc GR
C27A C 0.5275(17) 1.0277(9) 0.7949(9) 0.024(3) Uiso 1 1 d .
C28A C 0.4303(17) 0.9802(9) 0.7760(9) 0.030(3) Uiso 1 1 d .
C29A C 0.391(2) 0.9683(13) 0.7129(10) 0.067(5) Uiso 1 1 d .
H29D H 0.4353 0.9475 0.6937 0.101 Uiso 1 1 calc GR
H29E H 0.3782 1.0179 0.7020 0.101 Uiso 1 1 calc GR
H29F H 0.3320 0.9315 0.7007 0.101 Uiso 1 1 calc GR
C30A C 0.371(2) 1.0124(14) 0.8114(11) 0.079(6) Uiso 1 1 d .
H30D H 0.3079 0.9812 0.7977 0.118 Uiso 1 1 calc GR
H30E H 0.3658 1.0662 0.8074 0.118 Uiso 1 1 calc GR
H30F H 0.3987 1.0109 0.8523 0.118 Uiso 1 1 calc GR
C31A C 0.4461(19) 0.8989(10) 0.7883(10) 0.050(4) Uiso 1 1 d .
H31D H 0.4941 0.8810 0.7709 0.075 Uiso 1 1 calc GR
H31E H 0.3873 0.8625 0.7714 0.075 Uiso 1 1 calc GR
H31F H 0.4669 0.9018 0.8305 0.075 Uiso 1 1 calc GR
C32A C 0.8207(16) 1.1696(8) 0.8403(8) 0.023(3) Uiso 1 1 d .
C33A C 0.8965(18) 1.2446(9) 0.8567(9) 0.033(4) Uiso 1 1 d .
C34A C 0.945(2) 1.2467(10) 0.8082(10) 0.039(4) Uiso 1 1 d .
H34D H 0.9871 1.2074 0.8093 0.058 Uiso 1 1 calc GR
H34E H 0.9822 1.2982 0.8142 0.058 Uiso 1 1 calc GR
H34F H 0.8981 1.2357 0.7702 0.058 Uiso 1 1 calc GR
C35A C 0.961(2) 1.2575(11) 0.9151(10) 0.054(4) Uiso 1 1 d .
H35D H 0.9255 1.2541 0.9433 0.082 Uiso 1 1 calc GR
H35E H 0.9991 1.3091 0.9242 0.082 Uiso 1 1 calc GR
H35F H 1.0024 1.2179 0.9169 0.082 Uiso 1 1 calc GR
C36A C 0.827(2) 1.3141(10) 0.8531(10) 0.039(4) Uiso 1 1 d .
H36D H 0.7840 1.3055 0.8138 0.059 Uiso 1 1 calc GR
H36E H 0.8662 1.3652 0.8621 0.059 Uiso 1 1 calc GR
H36F H 0.7912 1.3118 0.8813 0.059 Uiso 1 1 calc GR
C37A C 0.8738(18) 1.0264(9) 0.7074(9) 0.020(3) Uiso 1 1 d .
C38A C 0.9160(19) 1.0072(10) 0.6586(9) 0.027(3) Uiso 1 1 d .
C39A C 1.0107(18) 0.9916(9) 0.6708(9) 0.025(3) Uiso 1 1 d .
C40A C 1.0609(17) 0.9951(8) 0.7296(8) 0.031(3) Uiso 1 1 d .
H40A H 1.1236 0.9849 0.7387 0.037 Uiso 1 1 calc R
C41A C 1.017(2) 1.0143(10) 0.7765(9) 0.027(3) Uiso 1 1 d .
C42A C 0.9307(18) 1.0303(9) 0.7655(9) 0.021(3) Uiso 1 1 d .
H42A H 0.9056 1.0448 0.7970 0.025 Uiso 1 1 calc R
C43A C 1.0560(19) 0.9677(10) 0.6194(9) 0.027(3) Uiso 1 1 d .
C44A C 0.9981(19) 0.8912(9) 0.5785(9) 0.034(3) Uiso 1 1 d .
H44D H 1.0036 0.8485 0.5997 0.050 Uiso 1 1 calc GR
H44E H 1.0222 0.8795 0.5448 0.050 Uiso 1 1 calc GR
H44F H 0.9321 0.8975 0.5653 0.050 Uiso 1 1 calc GR
C45A C 1.1540(19) 0.9599(10) 0.6411(9) 0.032(4) Uiso 1 1 d .
H45D H 1.1887 1.0083 0.6672 0.048 Uiso 1 1 calc GR
H45E H 1.1804 0.9487 0.6082 0.048 Uiso 1 1 calc GR
H45F H 1.1591 0.9173 0.6624 0.048 Uiso 1 1 calc GR
C46A C 1.0493(18) 1.0366(9) 0.5847(8) 0.036(4) Uiso 1 1 d .
H46D H 0.9880 1.0535 0.5805 0.054 Uiso 1 1 calc GR
H46E H 1.0568 1.0187 0.5461 0.054 Uiso 1 1 calc GR
H46F H 1.0989 1.0803 0.6060 0.054 Uiso 1 1 calc GR
C47A C 1.0732(19) 1.0094(10) 0.8380(9) 0.040(4) Uiso 1 1 d .
C48A C 1.163(2) 1.0751(11) 0.8579(10) 0.057(5) Uiso 1 1 d .
H48D H 1.1438 1.1263 0.8636 0.085 Uiso 1 1 calc GR
H48E H 1.1962 1.0712 0.8278 0.085 Uiso 1 1 calc GR
H48F H 1.2053 1.0681 0.8944 0.085 Uiso 1 1 calc GR
C49A C 1.118(2) 0.9266(11) 0.8406(11) 0.069(5) Uiso 1 1 d .
H49D H 1.0709 0.8860 0.8441 0.104 Uiso 1 1 calc GR
H49E H 1.1735 0.9349 0.8742 0.104 Uiso 1 1 calc GR
H49F H 1.1356 0.9104 0.8048 0.104 Uiso 1 1 calc GR
C50A C 1.024(2) 1.0173(14) 0.8854(10) 0.053(4) Uiso 1 1 d .
H50D H 1.0056 1.0689 0.8908 0.079 Uiso 1 1 calc GR
H50E H 1.0669 1.0106 0.9218 0.079 Uiso 1 1 calc GR
H50F H 0.9683 0.9775 0.8741 0.079 Uiso 1 1 calc GR
C51A C 0.6039(17) 0.8986(9) 0.6328(8) 0.028(3) Uiso 1 1 d .
C52A C 0.5503(18) 0.8110(10) 0.6169(9) 0.024(3) Uiso 1 1 d .
C53A C 0.5828(19) 0.7611(10) 0.5723(10) 0.032(3) Uiso 1 1 d .
H53D H 0.5790 0.7859 0.5387 0.047 Uiso 1 1 calc GR
H53E H 0.5428 0.7102 0.5598 0.047 Uiso 1 1 calc GR
H53F H 0.6478 0.7546 0.5893 0.047 Uiso 1 1 calc GR
C54A C 0.445(2) 0.8210(12) 0.5870(10) 0.044(4) Uiso 1 1 d .
H54D H 0.4205 0.8502 0.6159 0.066 Uiso 1 1 calc GR
H54E H 0.4068 0.7697 0.5713 0.066 Uiso 1 1 calc GR
H54F H 0.4443 0.8491 0.5553 0.066 Uiso 1 1 calc GR
C55A C 0.5572(19) 0.7775(9) 0.6729(8) 0.034(4) Uiso 1 1 d .
H55D H 0.6232 0.7836 0.6954 0.050 Uiso 1 1 calc GR
H55E H 0.5303 0.7223 0.6621 0.050 Uiso 1 1 calc GR
H55F H 0.5225 0.8055 0.6964 0.050 Uiso 1 1 calc GR
C56A C 0.6606(17) 1.1539(8) 0.6418(8) 0.022(3) Uiso 1 1 d .
C57A C 0.6491(18) 1.2336(9) 0.6316(9) 0.029(3) Uiso 1 1 d .
C58A C 0.544(2) 1.2246(13) 0.5774(12) 0.071(5) Uiso 1 1 d .
H58D H 0.4911 1.2104 0.5928 0.106 Uiso 1 1 calc GR
H58E H 0.5422 1.1842 0.5442 0.106 Uiso 1 1 calc GR
H58F H 0.5380 1.2742 0.5647 0.106 Uiso 1 1 calc GR
C59A C 0.7217(18) 1.2722(11) 0.6101(8) 0.038(4) Uiso 1 1 d .
H59D H 0.7107 1.3253 0.6075 0.056 Uiso 1 1 calc GR
H59E H 0.7189 1.2433 0.5715 0.056 Uiso 1 1 calc GR
H59F H 0.7837 1.2736 0.6370 0.056 Uiso 1 1 calc GR
C60A C 0.631(2) 1.2877(10) 0.6853(10) 0.028(3) Uiso 1 1 d .
H60D H 0.5826 1.2594 0.6984 0.041 Uiso 1 1 calc GR
H60E H 0.6088 1.3344 0.6733 0.041 Uiso 1 1 calc GR
H60F H 0.6888 1.3025 0.7172 0.041 Uiso 1 1 calc GR
Co1B Co 0.1900(2) 0.51903(12) 0.86518(11) 0.024(2) Uani 1 1 d .
Co2B Co 0.1783(2) 0.53589(11) 0.73297(11) 0.023(2) Uani 1 1 d .
Co3B Co 0.2228(2) 0.49213(11) 0.59524(10) 0.018(2) Uani 1 1 d .
O1B O 0.2452(12) 0.4262(6) 0.8923(6) 0.029(2) Uiso 1 1 d .
O2B O 0.2275(12) 0.4663(6) 0.7915(6) 0.033(2) Uiso 1 1 d .
O3B O 0.0391(12) 0.4560(6) 0.8324(6) 0.034(2) Uiso 1 1 d .
O4B O 0.0877(11) 0.5501(6) 0.7918(5) 0.024(2) Uiso 1 1 d .
O5B O 0.2970(11) 0.6077(5) 0.8792(5) 0.028(2) Uiso 1 1 d .
O6B O 0.2706(11) 0.6330(5) 0.7879(5) 0.027(2) Uiso 1 1 d .
O7B O 0.2832(12) 0.5229(6) 0.6897(6) 0.025(2) Uiso 1 1 d .
O8B O 0.3629(12) 0.5041(6) 0.6056(6) 0.030(2) Uiso 1 1 d .
O9B O 0.0925(10) 0.4328(5) 0.6796(5) 0.025(2) Uiso 1 1 d .
O10B O 0.1613(10) 0.3929(5) 0.6091(5) 0.025(2) Uiso 1 1 d .
O11B O 0.1253(11) 0.6124(6) 0.6810(5) 0.027(2) Uiso 1 1 d .
O12B O 0.1566(11) 0.5856(6) 0.5950(5) 0.032(2) Uiso 1 1 d .
N1B N 0.1611(16) 0.5655(8) 0.9469(8) 0.028(3) Uiso 1 1 d .
N2B N 0.1827(13) 0.4587(6) 0.5008(6) 0.021(2) Uiso 1 1 d .
C1B C 0.1308(17) 0.4948(8) 0.9702(8) 0.030(3) Uiso 1 1 d .
H1BA H 0.1760 0.4582 0.9677 0.036 Uiso 1 1 calc R
H1BB H 0.0690 0.4685 0.9439 0.036 Uiso 1 1 calc R
C2B C 0.123(2) 0.5098(9) 1.0339(9) 0.041(4) Uiso 1 1 d .
H2BA H 0.0835 0.5499 1.0384 0.061 Uiso 1 1 calc GR
H2BB H 0.1855 0.5272 1.0613 0.061 Uiso 1 1 calc GR
H2BC H 0.0947 0.4617 1.0419 0.061 Uiso 1 1 calc GR
C3B C 0.2499(19) 0.6157(10) 0.9907(9) 0.025(3) Uiso 1 1 d .
H3BA H 0.2669 0.6617 0.9749 0.030 Uiso 1 1 calc R
H3BB H 0.2352 0.6346 1.0275 0.030 Uiso 1 1 calc R
C4B C 0.334(2) 0.5736(11) 1.0041(11) 0.044(4) Uiso 1 1 d .
H4BA H 0.3466 0.5511 0.9677 0.066 Uiso 1 1 calc GR
H4BB H 0.3212 0.5321 1.0245 0.066 Uiso 1 1 calc GR
H4BC H 0.3893 0.6104 1.0288 0.066 Uiso 1 1 calc GR
C5B C 0.084(2) 0.6115(10) 0.9356(10) 0.035(4) Uiso 1 1 d .
H5BA H 0.0731 0.6332 0.9730 0.043 Uiso 1 1 calc R
H5BB H 0.0261 0.5768 0.9111 0.043 Uiso 1 1 calc R
C6B C 0.1039(19) 0.6786(9) 0.9050(9) 0.045(4) Uiso 1 1 d .
H6BA H 0.1198 0.6581 0.8693 0.068 Uiso 1 1 calc GR
H6BB H 0.1565 0.7167 0.9310 0.068 Uiso 1 1 calc GR
H6BC H 0.0481 0.7036 0.8951 0.068 Uiso 1 1 calc GR
C7B C 0.1770(18) 0.5311(9) 0.4733(9) 0.037(4) Uiso 1 1 d .
H7BA H 0.1247 0.5566 0.4812 0.044 Uiso 1 1 calc R
H7BB H 0.1638 0.5153 0.4306 0.044 Uiso 1 1 calc R
C8B C 0.2710(19) 0.5904(10) 0.4982(9) 0.044(4) Uiso 1 1 d .
H8BA H 0.2666 0.6344 0.4783 0.066 Uiso 1 1 calc GR
H8BB H 0.3233 0.5647 0.4920 0.066 Uiso 1 1 calc GR
H8BC H 0.2817 0.6093 0.5400 0.066 Uiso 1 1 calc GR
C9B C 0.0908(17) 0.4085(10) 0.4815(8) 0.039(4) Uiso 1 1 d .
H9BA H 0.0442 0.4397 0.4918 0.047 Uiso 1 1 calc R
H9BB H 0.0944 0.3666 0.5041 0.047 Uiso 1 1 calc R
C10B C 0.053(2) 0.3703(12) 0.4159(10) 0.051(4) Uiso 1 1 d .
H10A H 0.0311 0.4095 0.3935 0.077 Uiso 1 1 calc GR
H10B H 0.0003 0.3288 0.4102 0.077 Uiso 1 1 calc GR
H10C H 0.1028 0.3486 0.4027 0.077 Uiso 1 1 calc GR
C11B C 0.2557(17) 0.4147(9) 0.4834(8) 0.030(3) Uiso 1 1 d .
H11B H 0.2926 0.4332 0.4606 0.036 Uiso 1 1 calc R
C12B C 0.2665(18) 0.3368(9) 0.5055(9) 0.038(4) Uiso 1 1 d .
H12A H 0.3159 0.3134 0.4926 0.057 Uiso 1 1 calc GR
H12B H 0.2071 0.3009 0.4897 0.057 Uiso 1 1 calc GR
H12C H 0.2833 0.3473 0.5481 0.057 Uiso 1 1 calc GR
C13B C 0.2749(16) 0.3800(8) 0.8546(8) 0.021(3) Uiso 1 1 d .
C14B C 0.2598(17) 0.4021(9) 0.7962(8) 0.021(3) Uiso 1 1 d .
C15B C 0.2889(18) 0.3539(9) 0.7528(9) 0.028(3) Uiso 1 1 d .
H15B H 0.2791 0.3656 0.7151 0.033 Uiso 1 1 calc R
C16B C 0.3326(17) 0.2884(8) 0.7660(8) 0.021(3) Uiso 1 1 d .
C17B C 0.3415(16) 0.2695(9) 0.8216(8) 0.030(3) Uiso 1 1 d .
H17B H 0.3687 0.2249 0.8294 0.036 Uiso 1 1 calc R
C18B C 0.3124(16) 0.3128(8) 0.8658(8) 0.017(3) Uiso 1 1 d .
C19B C 0.355(2) 0.2364(10) 0.7170(10) 0.032(4) Uiso 1 1 d .
C20B C 0.374(2) 0.2754(11) 0.6688(9) 0.053(4) Uiso 1 1 d .
H20A H 0.3176 0.2959 0.6501 0.079 Uiso 1 1 calc GR
H20B H 0.3889 0.2374 0.6399 0.079 Uiso 1 1 calc GR
H20C H 0.4263 0.3181 0.6855 0.079 Uiso 1 1 calc GR
C21B C 0.2754(18) 0.1657(9) 0.6915(10) 0.043(4) Uiso 1 1 d .
H21A H 0.2692 0.1379 0.7224 0.064 Uiso 1 1 calc GR
H21B H 0.2906 0.1307 0.6607 0.064 Uiso 1 1 calc GR
H21C H 0.2162 0.1837 0.6753 0.064 Uiso 1 1 calc GR
C22B C 0.452(2) 0.2045(10) 0.7450(10) 0.030(4) Uiso 1 1 d .
H22A H 0.5024 0.2486 0.7631 0.044 Uiso 1 1 calc GR
H22B H 0.4685 0.1708 0.7142 0.044 Uiso 1 1 calc GR
H22C H 0.4428 0.1750 0.7744 0.044 Uiso 1 1 calc GR
C23B C 0.3243(17) 0.2911(9) 0.9265(8) 0.025(3) Uiso 1 1 d .
C24B C 0.389(2) 0.3590(10) 0.9761(9) 0.049(4) Uiso 1 1 d .
H24A H 0.3629 0.4073 0.9730 0.073 Uiso 1 1 calc GR
H24B H 0.4521 0.3654 0.9718 0.073 Uiso 1 1 calc GR
H24C H 0.3906 0.3464 1.0141 0.073 Uiso 1 1 calc GR
C25B C 0.3664(19) 0.2178(9) 0.9307(9) 0.039(4) Uiso 1 1 d .
H25A H 0.3709 0.2053 0.9691 0.059 Uiso 1 1 calc GR
H25B H 0.4292 0.2254 0.9254 0.059 Uiso 1 1 calc GR
H25C H 0.3266 0.1750 0.9005 0.059 Uiso 1 1 calc GR
C26B C 0.2189(17) 0.2807(9) 0.9328(9) 0.033(3) Uiso 1 1 d .
H26A H 0.2014 0.3319 0.9427 0.050 Uiso 1 1 calc GR
H26B H 0.2163 0.2517 0.9635 0.050 Uiso 1 1 calc GR
H26C H 0.1753 0.2522 0.8958 0.050 Uiso 1 1 calc GR
C27B C 0.0197(19) 0.4999(10) 0.7938(9) 0.023(3) Uiso 1 1 d .
C28B C -0.0789(18) 0.4942(9) 0.7566(8) 0.020(3) Uiso 1 1 d .
C29B C -0.0816(19) 0.5286(9) 0.7010(8) 0.034(4) Uiso 1 1 d .
H29A H -0.0523 0.5832 0.7125 0.051 Uiso 1 1 calc GR
H29B H -0.1469 0.5246 0.6778 0.051 Uiso 1 1 calc GR
H29C H -0.0474 0.4994 0.6778 0.051 Uiso 1 1 calc GR
C30B C -0.129(2) 0.5426(11) 0.7951(12) 0.056(5) Uiso 1 1 d .
H30A H -0.1281 0.5201 0.8295 0.085 Uiso 1 1 calc GR
H30B H -0.1938 0.5419 0.7727 0.085 Uiso 1 1 calc GR
H30C H -0.0960 0.5962 0.8074 0.085 Uiso 1 1 calc GR
C31B C -0.130(2) 0.4097(10) 0.7395(9) 0.048(4) Uiso 1 1 d .
H31A H -0.0890 0.3751 0.7275 0.072 Uiso 1 1 calc GR
H31B H -0.1871 0.4054 0.7071 0.072 Uiso 1 1 calc GR
H31C H -0.1477 0.3950 0.7729 0.072 Uiso 1 1 calc GR
C32B C 0.3104(16) 0.6479(8) 0.8414(8) 0.024(3) Uiso 1 1 d .
C33B C 0.3895(17) 0.7223(9) 0.8669(8) 0.027(3) Uiso 1 1 d .
C34B C 0.456(2) 0.7262(10) 0.8282(10) 0.038(4) Uiso 1 1 d .
H34A H 0.4944 0.6849 0.8324 0.056 Uiso 1 1 calc GR
H34B H 0.4964 0.7768 0.8400 0.056 Uiso 1 1 calc GR
H34C H 0.4187 0.7193 0.7875 0.056 Uiso 1 1 calc GR
C35B C 0.445(2) 0.7259(11) 0.9284(10) 0.046(4) Uiso 1 1 d .
H35A H 0.4019 0.7248 0.9529 0.069 Uiso 1 1 calc GR
H35B H 0.4900 0.7739 0.9424 0.069 Uiso 1 1 calc GR
H35C H 0.4779 0.6811 0.9305 0.069 Uiso 1 1 calc GR
C36B C 0.3263(18) 0.7926(9) 0.8628(9) 0.036(4) Uiso 1 1 d .
H36A H 0.2955 0.7925 0.8219 0.054 Uiso 1 1 calc GR
H36B H 0.3669 0.8425 0.8809 0.054 Uiso 1 1 calc GR
H36C H 0.2786 0.7847 0.8832 0.054 Uiso 1 1 calc GR
C37B C 0.3716(19) 0.5183(9) 0.7062(9) 0.024(3) Uiso 1 1 d .
C38B C 0.4147(18) 0.5102(9) 0.6576(9) 0.027(3) Uiso 1 1 d .
C39B C 0.5132(18) 0.5027(9) 0.6723(9) 0.022(3) Uiso 1 1 d .
C40B C 0.5613(17) 0.4994(8) 0.7290(8) 0.024(3) Uiso 1 1 d .
H40B H 0.6256 0.4938 0.7380 0.029 Uiso 1 1 calc R
C41B C 0.5140(19) 0.5043(9) 0.7759(9) 0.025(3) Uiso 1 1 d .
C42B C 0.4213(18) 0.5176(9) 0.7629(9) 0.023(3) Uiso 1 1 d .
H42B H 0.3919 0.5261 0.7931 0.028 Uiso 1 1 calc R
C43B C 0.5638(18) 0.4944(9) 0.6222(9) 0.025(3) Uiso 1 1 d .
C44B C 0.5132(19) 0.4230(10) 0.5739(9) 0.036(4) Uiso 1 1 d .
H44A H 0.5158 0.3759 0.5902 0.054 Uiso 1 1 calc GR
H44B H 0.5441 0.4190 0.5428 0.054 Uiso 1 1 calc GR
H44C H 0.4476 0.4289 0.5579 0.054 Uiso 1 1 calc GR
C45B C 0.6634(17) 0.4955(10) 0.6434(8) 0.025(3) Uiso 1 1 d .
H45A H 0.6906 0.5400 0.6756 0.038 Uiso 1 1 calc GR
H45B H 0.6921 0.4999 0.6119 0.038 Uiso 1 1 calc GR
H45C H 0.6752 0.4474 0.6571 0.038 Uiso 1 1 calc GR
C46B C 0.5467(19) 0.5717(9) 0.5923(9) 0.040(4) Uiso 1 1 d .
H46A H 0.4793 0.5702 0.5751 0.060 Uiso 1 1 calc GR
H46B H 0.5787 0.5714 0.5619 0.060 Uiso 1 1 calc GR
H46C H 0.5718 0.6190 0.6222 0.060 Uiso 1 1 calc GR
C47B C 0.5671(17) 0.4958(9) 0.8350(8) 0.027(3) Uiso 1 1 d .
C48B C 0.512(2) 0.4942(12) 0.8804(11) 0.052(4) Uiso 1 1 d .
H48A H 0.4731 0.5356 0.8787 0.078 Uiso 1 1 calc GR
H48B H 0.5558 0.5023 0.9194 0.078 Uiso 1 1 calc GR
H48C H 0.4715 0.4438 0.8719 0.078 Uiso 1 1 calc GR
C49B C 0.6559(19) 0.5609(10) 0.8627(9) 0.043(4) Uiso 1 1 d .
H49A H 0.6938 0.5623 0.8354 0.064 Uiso 1 1 calc GR
H49B H 0.6935 0.5493 0.8990 0.064 Uiso 1 1 calc GR
H49C H 0.6356 0.6114 0.8708 0.064 Uiso 1 1 calc GR
C50B C 0.611(2) 0.4127(10) 0.8325(10) 0.053(4) Uiso 1 1 d .
H50A H 0.5591 0.3688 0.8176 0.079 Uiso 1 1 calc GR
H50B H 0.6472 0.4095 0.8717 0.079 Uiso 1 1 calc GR
H50C H 0.6513 0.4109 0.8067 0.079 Uiso 1 1 calc GR
C51B C 0.1045(16) 0.3836(8) 0.6387(8) 0.026(3) Uiso 1 1 d .
C52B C 0.0385(19) 0.3026(9) 0.6203(9) 0.022(3) Uiso 1 1 d .
C53B C 0.0358(19) 0.2672(9) 0.6763(9) 0.038(4) Uiso 1 1 d .
H53A H 0.0999 0.2710 0.7012 0.057 Uiso 1 1 calc GR
H53B H 0.0064 0.2126 0.6640 0.057 Uiso 1 1 calc GR
H53C H -0.0006 0.2964 0.6979 0.057 Uiso 1 1 calc GR
C54B C 0.0699(19) 0.2432(9) 0.5792(10) 0.029(3) Uiso 1 1 d .
H54A H 0.1352 0.2380 0.5971 0.043 Uiso 1 1 calc GR
H54B H 0.0650 0.2607 0.5424 0.043 Uiso 1 1 calc GR
H54C H 0.0298 0.1929 0.5717 0.043 Uiso 1 1 calc GR
C55B C -0.060(2) 0.3232(11) 0.5885(10) 0.035(4) Uiso 1 1 d .
H55A H -0.1067 0.2760 0.5754 0.053 Uiso 1 1 calc GR
H55B H -0.0546 0.3454 0.5549 0.053 Uiso 1 1 calc GR
H55C H -0.0791 0.3611 0.6156 0.053 Uiso 1 1 calc GR
C56B C 0.1590(16) 0.6318(8) 0.6424(8) 0.019(3) Uiso 1 1 d .
C57B C 0.2015(18) 0.7187(9) 0.6483(9) 0.026(3) Uiso 1 1 d .
C58B C 0.1756(19) 0.7720(10) 0.6973(10) 0.036(4) Uiso 1 1 d .
H58A H 0.1124 0.7841 0.6822 0.054 Uiso 1 1 calc GR
H58B H 0.2207 0.8202 0.7109 0.054 Uiso 1 1 calc GR
H58C H 0.1772 0.7453 0.7298 0.054 Uiso 1 1 calc GR
C59B C 0.1799(18) 0.7485(9) 0.5912(8) 0.034(4) Uiso 1 1 d .
H59A H 0.1129 0.7517 0.5782 0.051 Uiso 1 1 calc GR
H59B H 0.1965 0.7127 0.5615 0.051 Uiso 1 1 calc GR
H59C H 0.2166 0.8001 0.5975 0.051 Uiso 1 1 calc GR
C60B C 0.3138(19) 0.7106(10) 0.6716(10) 0.038(4) Uiso 1 1 d .
H60A H 0.3519 0.7623 0.6822 0.057 Uiso 1 1 calc GR
H60B H 0.3319 0.6785 0.6407 0.057 Uiso 1 1 calc GR
H60C H 0.3241 0.6863 0.7058 0.057 Uiso 1 1 calc GR

loop_
_atom_site_aniso_label
_atom_site_aniso_U_11
_atom_site_aniso_U_22
_atom_site_aniso_U_33
_atom_site_aniso_U_23
_atom_site_aniso_U_13
_atom_site_aniso_U_12
Co2A 0.044(5) 0.0186(13) 0.017(2) 0.0071(18) 0.010(3) -0.001(3)
Co3A 0.029(4) 0.0204(13) 0.017(2) 0.0099(18) 0.004(3) 0.005(3)
Co1B 0.033(5) 0.0223(14) 0.014(2) 0.0078(18) 0.002(3) 0.000(3)
Co2B 0.034(4) 0.0203(13) 0.015(2) 0.0065(17) 0.008(3) -0.002(2)
Co3B 0.024(4) 0.0192(13) 0.012(2) 0.0109(18) 0.001(3) 0.005(3)

loop_
_atom_type_symbol
_atom_type_description
_atom_type_scat_dispersion_real
_atom_type_scat_dispersion_imag
_atom_type_scat_source
C C 0.0015 0.0009 'International Tables Vol C Tables 4.2.6.8 and 6.1.1.4'
H H 0.0000 0.0000 'International Tables Vol C Tables 4.2.6.8 and 6.1.1.4'
N N 0.0030 0.0019 'International Tables Vol C Tables 4.2.6.8 and 6.1.1.4'
O O 0.0056 0.0036 'International Tables Vol C Tables 4.2.6.8 and 6.1.1.4'
Co Co 0.3050 0.6296 'International Tables Vol C Tables 4.2.6.8 and 6.1.1.4'

loop_
_geom_angle_atom_site_label_1
_geom_angle_atom_site_label_2
_geom_angle_atom_site_label_3
_geom_angle
O1A Co1A O2A 78.1(5)
O1A Co1A O3A 109.1(5)
O1A Co1A O5A 120.6(7)
O1A Co1A N1A 100.4(7)
O2A Co1A N1A 175.2(4)
O3A Co1A O2A 90.0(6)
O3A Co1A O5A 128.9(7)
O3A Co1A N1A 86.3(7)
O5A Co1A O2A 89.2(3)
O5A Co1A N1A 95.4(3)
O2A Co2A O6A 86.5(5)
O2A Co2A O9A 86.2(5)
O2A Co2A O11A 168.7(3)
O4A Co2A O2A 88.3(6)
O4A Co2A O6A 99.5(4)
O4A Co2A O9A 85.7(4)
O4A Co2A O11A 86.1(6)
O6A Co2A O9A 170.9(8)
O6A Co2A O11A 84.8(5)
O7A Co2A O2A 97.6(7)
O7A Co2A O4A 170.7(7)
O7A Co2A O6A 88.1(4)
O7A Co2A O9A 87.5(3)
O7A Co2A O11A 89.2(7)
O11A Co2A O9A 103.2(6)
O7A Co3A N2A 169.1(4)
O8A Co3A O7A 79.0(6)
O8A Co3A O12A 123.8(5)
O8A Co3A N2A 92.6(6)
O10A Co3A O7A 92.7(4)
O10A Co3A O8A 115.9(6)
O10A Co3A O12A 119.4(6)
O10A Co3A N2A 97.3(4)
O12A Co3A O7A 89.3(7)
O12A Co3A N2A 89.7(6)
C13A O1A Co1A 118.5(13)
Co2A O2A Co1A 111.5(7)
C14A O2A Co1A 111.0(12)
C14A O2A Co2A 137.4(9)
C27A O3A Co1A 130.3(10)
C27A O4A Co2A 134.6(18)
C32A O5A Co1A 128.5(12)
C32A O6A Co2A 139.5(11)
Co2A O7A Co3A 113.1(10)
C37A O7A Co2A 134.6(15)
C37A O7A Co3A 111.4(9)
C38A O8A Co3A 116.9(11)
C51A O9A Co2A 136.9(7)
C51A O10A Co3A 133.1(7)
C56A O11A Co2A 130.7(17)
C56A O12A Co3A 129.2(15)
C1A N1A Co1A 114.7(8)
C1A N1A C3A 98(2)
C1A N1A C5A 131.7(16)
C3A N1A Co1A 105.2(15)
C5A N1A Co1A 108.3(11)
C5A N1A C3A 91(3)
C7A N2A Co3A 110.8(7)
C9A N2A Co3A 106.4(7)
C9A N2A C7A 106.4(19)
C9A N2A C11A 111.9(11)
C11A N2A Co3A 112.0(16)
C11A N2A C7A 109.2(9)
N1A C1A H1A 113.1
N1A C1A C2A 133.7(16)
C2A C1A H1A 113.1
C1A C2A H2AA 109.5
C1A C2A H2AB 109.5
C1A C2A H2AC 109.5
H2AA C2A H2AB 109.5
H2AA C2A H2AC 109.5
H2AB C2A H2AC 109.5
C4A C3A N1A 127(2)
C3A C4A H4AA 109.5
C3A C4A H4AB 109.5
C3A C4A H4AC 109.5
H4AA C4A H4AB 109.5
H4AA C4A H4AC 109.5
H4AB C4A H4AC 109.5
N1A C5A H5A 128.3
N1A C5A C6A 103(3)
C6A C5A H5A 128.3
C5A C6A H6AA 109.5
C5A C6A H6AB 109.5
C5A C6A H6AC 109.5
H6AA C6A H6AB 109.5
H6AA C6A H6AC 109.5
H6AB C6A H6AC 109.5
N2A C7A H7AA 109.5
N2A C7A H7AB 109.5
N2A C7A C8A 111(2)
H7AA C7A H7AB 108.1
C8A C7A H7AA 109.5
C8A C7A H7AB 109.5
C7A C8A H8AA 109.5
C7A C8A H8AB 109.5
C7A C8A H8AC 109.5
H8AA C8A H8AB 109.5
H8AA C8A H8AC 109.5
H8AB C8A H8AC 109.5
N2A C9A H9AA 108.0
N2A C9A H9AB 108.0
N2A C9A C10A 117.1(12)
H9AA C9A H9AB 107.3
C10A C9A H9AA 108.0
C10A C9A H9AB 108.0
C9A C10A H10D 109.5
C9A C10A H10E 109.5
C9A C10A H10F 109.5
H10D C10A H10E 109.5
H10D C10A H10F 109.5
H10E C10A H10F 109.5
N2A C11A H11A 108.6
N2A C11A H11C 108.6
N2A C11A C12A 114.6(10)
H11A C11A H11C 107.6
C12A C11A H11A 108.6
C12A C11A H11C 108.6
C11A C12A H12D 109.5
C11A C12A H12E 109.5
C11A C12A H12F 109.5
H12D C12A H12E 109.5
H12D C12A H12F 109.5
H12E C12A H12F 109.5
O1A C13A C14A 115.3(19)
O1A C13A C18A 124.9(17)
C14A C13A C18A 119.8(12)
O2A C14A C13A 116.2(12)
O2A C14A C15A 123(2)
C15A C14A C13A 121(2)
C14A C15A H15A 119.1
C16A C15A C14A 122(2)
C16A C15A H15A 119.1
C15A C16A C17A 117.2(13)
C15A C16A C19A 123.1(19)
C17A C16A C19A 120(2)
C16A C17A H17A 117.6
C18A C17A C16A 125(2)
C18A C17A H17A 117.6
C13A C18A C23A 120.2(11)
C17A C18A C13A 115.5(18)
C17A C18A C23A 124.0(19)
C16A C19A C20A 113.6(19)
C16A C19A C21A 108.1(11)
C16A C19A C22A 110.6(19)
C20A C19A C21A 109.8(17)
C20A C19A C22A 106.0(14)
C21A C19A C22A 109(2)
C19A C20A H20D 109.5
C19A C20A H20E 109.5
C19A C20A H20F 109.5
H20D C20A H20E 109.5
H20D C20A H20F 109.5
H20E C20A H20F 109.5
C19A C21A H21D 109.5
C19A C21A H21E 109.5
C19A C21A H21F 109.5
H21D C21A H21E 109.5
H21D C21A H21F 109.5
H21E C21A H21F 109.5
C19A C22A H22D 109.5
C19A C22A H22E 109.5
C19A C22A H22F 109.5
H22D C22A H22E 109.5
H22D C22A H22F 109.5
H22E C22A H22F 109.5
C18A C23A C25A 103.7(19)
C18A C23A C26A 111.1(11)
C24A C23A C18A 112.9(11)
C24A C23A C25A 107.9(12)
C24A C23A C26A 112(2)
C26A C23A C25A 108.7(13)
C23A C24A H24D 109.5
C23A C24A H24E 109.5
C23A C24A H24F 109.5
H24D C24A H24E 109.5
H24D C24A H24F 109.5
H24E C24A H24F 109.5
C23A C25A H25D 109.5
C23A C25A H25E 109.5
C23A C25A H25F 109.5
H25D C25A H25E 109.5
H25D C25A H25F 109.5
H25E C25A H25F 109.5
C23A C26A H26D 109.5
C23A C26A H26E 109.5
C23A C26A H26F 109.5
H26D C26A H26E 109.5
H26D C26A H26F 109.5
H26E C26A H26F 109.5
O3A C27A C28A 117.4(13)
O4A C27A O3A 119.4(17)
O4A C27A C28A 123(2)
C27A C28A C31A 105(2)
C29A C28A C27A 110.4(12)
C29A C28A C30A 116(3)
C29A C28A C31A 105.1(14)
C30A C28A C27A 111.3(12)
C30A C28A C31A 108.6(15)
C28A C29A H29D 109.5
C28A C29A H29E 109.5
C28A C29A H29F 109.5
H29D C29A H29E 109.5
H29D C29A H29F 109.5
H29E C29A H29F 109.5
C28A C30A H30D 109.5
C28A C30A H30E 109.5
C28A C30A H30F 109.5
H30D C30A H30E 109.5
H30D C30A H30F 109.5
H30E C30A H30F 109.5
C28A C31A H31D 109.5
C28A C31A H31E 109.5
C28A C31A H31F 109.5
H31D C31A H31E 109.5
H31D C31A H31F 109.5
H31E C31A H31F 109.5
O5A C32A C33A 116.4(17)
O6A C32A O5A 125.5(10)
O6A C32A C33A 118.1(16)
C32A C33A C36A 100.6(18)
C34A C33A C32A 109.9(10)
C34A C33A C36A 107(2)
C35A C33A C32A 114.6(18)
C35A C33A C34A 114(2)
C35A C33A C36A 109.5(13)
C33A C34A H34D 109.5
C33A C34A H34E 109.5
C33A C34A H34F 109.5
H34D C34A H34E 109.5
H34D C34A H34F 109.5
H34E C34A H34F 109.5
C33A C35A H35D 109.5
C33A C35A H35E 109.5
C33A C35A H35F 109.5
H35D C35A H35E 109.5
H35D C35A H35F 109.5
H35E C35A H35F 109.5
C33A C36A H36D 109.5
C33A C36A H36E 109.5
C33A C36A H36F 109.5
H36D C36A H36E 109.5
H36D C36A H36F 109.5
H36E C36A H36F 109.5
O7A C37A C38A 114(2)
O7A C37A C42A 127.5(14)
C42A C37A C38A 118(3)
O8A C38A C37A 118(3)
O8A C38A C39A 121.7(15)
C39A C38A C37A 120(2)
C38A C39A C43A 121(2)
C40A C39A C38A 118.1(15)
C40A C39A C43A 121(3)
C39A C40A H40A 119.6
C39A C40A C41A 121(3)
C41A C40A H40A 119.6
C40A C41A C47A 117(3)
C42A C41A C40A 121(3)
C42A C41A C47A 121.3(15)
C37A C42A H42A 119.0
C41A C42A C37A 122.0(16)
C41A C42A H42A 119.0
C44A C43A C39A 109.6(10)
C44A C43A C46A 110(2)
C45A C43A C39A 112(2)
C45A C43A C44A 111(2)
C45A C43A C46A 108.7(13)
C46A C43A C39A 105.8(18)
C43A C44A H44D 109.5
C43A C44A H44E 109.5
C43A C44A H44F 109.5
H44D C44A H44E 109.5
H44D C44A H44F 109.5
H44E C44A H44F 109.5
C43A C45A H45D 109.5
C43A C45A H45E 109.5
C43A C45A H45F 109.5
H45D C45A H45E 109.5
H45D C45A H45F 109.5
H45E C45A H45F 109.5
C43A C46A H46D 109.5
C43A C46A H46E 109.5
C43A C46A H46F 109.5
H46D C46A H46E 109.5
H46D C46A H46F 109.5
H46E C46A H46F 109.5
C41A C47A C48A 107.8(16)
C41A C47A C49A 112.8(14)
C48A C47A C49A 104(2)
C50A C47A C41A 118(3)
C50A C47A C48A 108.0(12)
C50A C47A C49A 105.2(19)
C47A C48A H48D 109.5
C47A C48A H48E 109.5
C47A C48A H48F 109.5
H48D C48A H48E 109.5
H48D C48A H48F 109.5
H48E C48A H48F 109.5
C47A C49A H49D 109.5
C47A C49A H49E 109.5
C47A C49A H49F 109.5
H49D C49A H49E 109.5
H49D C49A H49F 109.5
H49E C49A H49F 109.5
C47A C50A H50D 109.5
C47A C50A H50E 109.5
C47A C50A H50F 109.5
H50D C50A H50E 109.5
H50D C50A H50F 109.5
H50E C50A H50F 109.5
O9A C51A O10A 125.6(9)
O9A C51A C52A 118.7(10)
O10A C51A C52A 115.6(9)
C53A C52A C51A 111.8(9)
C53A C52A C54A 107.5(19)
C53A C52A C55A 113(2)
C54A C52A C51A 102(2)
C55A C52A C51A 110.6(14)
C55A C52A C54A 111.1(13)
C52A C53A H53D 109.5
C52A C53A H53E 109.5
C52A C53A H53F 109.5
H53D C53A H53E 109.5
H53D C53A H53F 109.5
H53E C53A H53F 109.5
C52A C54A H54D 109.5
C52A C54A H54E 109.5
C52A C54A H54F 109.5
H54D C54A H54E 109.5
H54D C54A H54F 109.5
H54E C54A H54F 109.5
C52A C55A H55D 109.5
C52A C55A H55E 109.5
C52A C55A H55F 109.5
H55D C55A H55E 109.5
H55D C55A H55F 109.5
H55E C55A H55F 109.5
O11A C56A O12A 128.9(16)
O11A C56A C57A 119.4(14)
O12A C56A C57A 110.7(14)
C56A C57A C58A 106.7(12)
C56A C57A C60A 112.6(16)
C59A C57A C56A 116(2)
C59A C57A C58A 106(2)
C59A C57A C60A 112.4(10)
C60A C57A C58A 102(2)
C57A C58A H58D 109.5
C57A C58A H58E 109.5
C57A C58A H58F 109.5
H58D C58A H58E 109.5
H58D C58A H58F 109.5
H58E C58A H58F 109.5
C57A C59A H59D 109.5
C57A C59A H59E 109.5
C57A C59A H59F 109.5
H59D C59A H59E 109.5
H59D C59A H59F 109.5
H59E C59A H59F 109.5
C57A C60A H60D 109.5
C57A C60A H60E 109.5
C57A C60A H60F 109.5
H60D C60A H60E 109.5
H60D C60A H60F 109.5
H60E C60A H60F 109.5
O1B Co1B O2B 77.9(6)
O1B Co1B O3B 94.8(6)
O1B Co1B O4B 141.7(4)
O1B Co1B N1B 95.9(7)
O2B Co1B O3B 94.1(4)
O2B Co1B O4B 76.8(6)
O2B Co1B N1B 173.5(10)
O4B Co1B O3B 59.2(5)
O5B Co1B O1B 108.4(6)
O5B Co1B O2B 88.6(3)
O5B Co1B O3B 156.7(7)
O5B Co1B O4B 99.2(5)
O5B Co1B N1B 91.9(3)
N1B Co1B O3B 88.0(5)
N1B Co1B O4B 109.4(8)
O2B Co2B O4B 77.6(6)
O2B Co2B O6B 90.7(6)
O2B Co2B O7B 94.9(7)
O2B Co2B O9B 85.8(5)
O2B Co2B O11B 174.2(3)
O6B Co2B O4B 87.8(3)
O6B Co2B O7B 86.3(4)
O6B Co2B O9B 175.9(7)
O7B Co2B O4B 170.4(7)
O7B Co2B O9B 91.8(3)
O9B Co2B O4B 93.7(3)
O11B Co2B O4B 97.3(6)
O11B Co2B O6B 86.3(5)
O11B Co2B O7B 89.9(6)
O11B Co2B O9B 97.3(6)
O8B Co3B O7B 76.6(5)
O8B Co3B N2B 95.3(5)
O10B Co3B O7B 85.9(4)
O10B Co3B O8B 117.2(7)
O10B Co3B O12B 119.9(5)
O10B Co3B N2B 96.3(4)
O12B Co3B O7B 91.7(6)
O12B Co3B O8B 120.5(5)
O12B Co3B N2B 94.0(6)
N2B Co3B O7B 171.8(7)
C13B O1B Co1B 116.9(13)
Co2B O2B Co1B 101.1(7)
C14B O2B Co1B 114.6(10)
C14B O2B Co2B 143.6(9)
C27B O3B Co1B 90.1(11)
Co1B O4B Co2B 93.8(7)
C27B O4B Co1B 93.5(16)
C27B O4B Co2B 127.0(7)
C32B O5B Co1B 125.6(12)
C32B O6B Co2B 132.0(9)
Co2B O7B Co3B 111.6(8)
C37B O7B Co2B 134.5(14)
C37B O7B Co3B 113.0(9)
C38B O8B Co3B 115.9(9)
C51B O9B Co2B 131.9(9)
C51B O10B Co3B 129.1(10)
C56B O11B Co2B 124.0(16)
C56B O12B Co3B 122.1(17)
C1B N1B Co1B 105.7(7)
C1B N1B C3B 110.5(18)
C3B N1B Co1B 110.6(9)
C5B N1B Co1B 109.9(17)
C5B N1B C1B 109.7(13)
C5B N1B C3B 110.3(14)
C7B N2B Co3B 110.3(7)
C9B N2B Co3B 108.2(7)
C9B N2B C7B 110.1(19)
C9B N2B C11B 110.1(10)
C11B N2B Co3B 108.6(15)
C11B N2B C7B 109.5(11)
N1B C1B H1BA 108.0
N1B C1B H1BB 108.0
N1B C1B C2B 117.1(10)
H1BA C1B H1BB 107.3
C2B C1B H1BA 108.0
C2B C1B H1BB 108.0
C1B C2B H2BA 109.5
C1B C2B H2BB 109.5
C1B C2B H2BC 109.5
H2BA C2B H2BB 109.5
H2BA C2B H2BC 109.5
H2BB C2B H2BC 109.5
N1B C3B H3BA 108.7
N1B C3B H3BB 108.7
H3BA C3B H3BB 107.6
C4B C3B N1B 114.2(14)
C4B C3B H3BA 108.7
C4B C3B H3BB 108.7
C3B C4B H4BA 109.5
C3B C4B H4BB 109.5
C3B C4B H4BC 109.5
H4BA C4B H4BB 109.5
H4BA C4B H4BC 109.5
H4BB C4B H4BC 109.5
N1B C5B H5BA 108.9
N1B C5B H5BB 108.9
N1B C5B C6B 113.3(15)
H5BA C5B H5BB 107.7
C6B C5B H5BA 108.9
C6B C5B H5BB 108.9
C5B C6B H6BA 109.5
C5B C6B H6BB 109.5
C5B C6B H6BC 109.5
H6BA C6B H6BB 109.5
H6BA C6B H6BC 109.5
H6BB C6B H6BC 109.5
N2B C7B H7BA 109.3
N2B C7B H7BB 109.3
N2B C7B C8B 111(2)
H7BA C7B H7BB 108.0
C8B C7B H7BA 109.3
C8B C7B H7BB 109.3
C7B C8B H8BA 109.5
C7B C8B H8BB 109.5
C7B C8B H8BC 109.5
H8BA C8B H8BB 109.5
H8BA C8B H8BC 109.5
H8BB C8B H8BC 109.5
N2B C9B H9BA 108.0
N2B C9B H9BB 108.0
N2B C9B C10B 117.3(10)
H9BA C9B H9BB 107.2
C10B C9B H9BA 108.0
C10B C9B H9BB 108.0
C9B C10B H10A 109.5
C9B C10B H10B 109.5
C9B C10B H10C 109.5
H10A C10B H10B 109.5
H10A C10B H10C 109.5
H10B C10B H10C 109.5
N2B C11B H11B 122.1
N2B C11B C12B 115.8(10)
C12B C11B H11B 122.1
C11B C12B H12A 109.5
C11B C12B H12B 109.5
C11B C12B H12C 109.5
H12A C12B H12B 109.5
H12A C12B H12C 109.5
H12B C12B H12C 109.5
O1B C13B C14B 114(2)
O1B C13B C18B 124.1(17)
C18B C13B C14B 121.4(12)
O2B C14B C13B 116.0(11)
O2B C14B C15B 126.3(19)
C15B C14B C13B 118(2)
C14B C15B H15B 119.8
C16B C15B C14B 120(2)
C16B C15B H15B 119.8
C15B C16B C19B 118(2)
C17B C16B C15B 118.7(13)
C17B C16B C19B 123(2)
C16B C17B H17B 118.0
C18B C17B C16B 124(2)
C18B C17B H17B 118.0
C13B C18B C17B 117.7(18)
C13B C18B C23B 119.5(11)
C17B C18B C23B 123(2)
C16B C19B C20B 115.8(18)
C16B C19B C21B 109.0(13)
C16B C19B C22B 107(2)
C20B C19B C21B 110.7(19)
C20B C19B C22B 105.4(18)
C21B C19B C22B 108.2(19)
C19B C20B H20A 109.5
C19B C20B H20B 109.5
C19B C20B H20C 109.5
H20A C20B H20B 109.5
H20A C20B H20C 109.5
H20B C20B H20C 109.5
C19B C21B H21A 109.5
C19B C21B H21B 109.5
C19B C21B H21C 109.5
H21A C21B H21B 109.5
H21A C21B H21C 109.5
H21B C21B H21C 109.5
C19B C22B H22A 109.5
C19B C22B H22B 109.5
C19B C22B H22C 109.5
H22A C22B H22B 109.5
H22A C22B H22C 109.5
H22B C22B H22C 109.5
C18B C23B C24B 110.5(12)
C18B C23B C26B 104.0(19)
C24B C23B C26B 109.9(12)
C25B C23B C18B 112.1(12)
C25B C23B C24B 109(2)
C25B C23B C26B 111.6(12)
C23B C24B H24A 109.5
C23B C24B H24B 109.5
C23B C24B H24C 109.5
H24A C24B H24B 109.5
H24A C24B H24C 109.5
H24B C24B H24C 109.5
C23B C25B H25A 109.5
C23B C25B H25B 109.5
C23B C25B H25C 109.5
H25A C25B H25B 109.5
H25A C25B H25C 109.5
H25B C25B H25C 109.5
C23B C26B H26A 109.5
C23B C26B H26B 109.5
C23B C26B H26C 109.5
H26A C26B H26B 109.5
H26A C26B H26C 109.5
H26B C26B H26C 109.5
O3B C27B C28B 120.2(12)
O4B C27B O3B 117(3)
O4B C27B C28B 122(2)
C27B C28B C29B 111.4(13)
C27B C28B C30B 105.6(17)
C27B C28B C31B 111(3)
C30B C28B C29B 110(2)
C31B C28B C29B 110.3(14)
C31B C28B C30B 108.2(12)
C28B C29B H29A 109.5
C28B C29B H29B 109.5
C28B C29B H29C 109.5
H29A C29B H29B 109.5
H29A C29B H29C 109.5
H29B C29B H29C 109.5
C28B C30B H30A 109.5
C28B C30B H30B 109.5
C28B C30B H30C 109.5
H30A C30B H30B 109.5
H30A C30B H30C 109.5
H30B C30B H30C 109.5
C28B C31B H31A 109.5
C28B C31B H31B 109.5
C28B C31B H31C 109.5
H31A C31B H31B 109.5
H31A C31B H31C 109.5
H31B C31B H31C 109.5
O5B C32B C33B 114.9(17)
O6B C32B O5B 127.2(11)
O6B C32B C33B 117.9(13)
C32B C33B C36B 101.2(19)
C34B C33B C32B 110.6(9)
C34B C33B C36B 110.9(18)
C35B C33B C32B 113.0(15)
C35B C33B C34B 110(2)
C35B C33B C36B 110.6(13)
C33B C34B H34A 109.5
C33B C34B H34B 109.5
C33B C34B H34C 109.5
H34A C34B H34B 109.5
H34A C34B H34C 109.5
H34B C34B H34C 109.5
C33B C35B H35A 109.5
C33B C35B H35B 109.5
C33B C35B H35C 109.5
H35A C35B H35B 109.5
H35A C35B H35C 109.5
H35B C35B H35C 109.5
C33B C36B H36A 109.5
C33B C36B H36B 109.5
C33B C36B H36C 109.5
H36A C36B H36B 109.5
H36A C36B H36C 109.5
H36B C36B H36C 109.5
O7B C37B C38B 113(2)
O7B C37B C42B 124.2(15)
C42B C37B C38B 123(3)
O8B C38B C37B 119(2)
O8B C38B C39B 123.9(14)
C39B C38B C37B 117(2)
C38B C39B C43B 119(2)
C40B C39B C38B 120.2(14)
C40B C39B C43B 121(2)
C39B C40B H40B 119.3
C39B C40B C41B 121(2)
C41B C40B H40B 119.3
C40B C41B C47B 119(3)
C42B C41B C40B 119(3)
C42B C41B C47B 122.1(14)
C37B C42B C41B 120.4(16)
C37B C42B H42B 119.8
C41B C42B H42B 119.8
C39B C43B C46B 105.1(17)
C44B C43B C39B 110.1(10)
C44B C43B C46B 106(2)
C45B C43B C39B 113(2)
C45B C43B C44B 113.4(19)
C45B C43B C46B 108.1(12)
C43B C44B H44A 109.5
C43B C44B H44B 109.5
C43B C44B H44C 109.5
H44A C44B H44B 109.5
H44A C44B H44C 109.5
H44B C44B H44C 109.5
C43B C45B H45A 109.5
C43B C45B H45B 109.5
C43B C45B H45C 109.5
H45A C45B H45B 109.5
H45A C45B H45C 109.5
H45B C45B H45C 109.5
C43B C46B H46A 109.5
C43B C46B H46B 109.5
C43B C46B H46C 109.5
H46A C46B H46B 109.5
H46A C46B H46C 109.5
H46B C46B H46C 109.5
C41B C47B C48B 117(3)
C41B C47B C49B 111.9(15)
C41B C47B C50B 111.2(14)
C48B C47B C49B 107.3(12)
C48B C47B C50B 104.2(18)
C49B C47B C50B 104(2)
C47B C48B H48A 109.5
C47B C48B H48B 109.5
C47B C48B H48C 109.5
H48A C48B H48B 109.5
H48A C48B H48C 109.5
H48B C48B H48C 109.5
C47B C49B H49A 109.5
C47B C49B H49B 109.5
C47B C49B H49C 109.5
H49A C49B H49B 109.5
H49A C49B H49C 109.5
H49B C49B H49C 109.5
C47B C50B H50A 109.5
C47B C50B H50B 109.5
C47B C50B H50C 109.5
H50A C50B H50B 109.5
H50A C50B H50C 109.5
H50B C50B H50C 109.5
O9B C51B C52B 117.2(10)
O10B C51B O9B 127.5(9)
O10B C51B C52B 115.3(9)
C51B C52B C53B 110.4(15)
C51B C52B C55B 103(2)
C54B C52B C51B 112.8(12)
C54B C52B C53B 108(2)
C54B C52B C55B 110.6(19)
C55B C52B C53B 112.4(15)
C52B C53B H53A 109.5
C52B C53B H53B 109.5
C52B C53B H53C 109.5
H53A C53B H53B 109.5
H53A C53B H53C 109.5
H53B C53B H53C 109.5
C52B C54B H54A 109.5
C52B C54B H54B 109.5
C52B C54B H54C 109.5
H54A C54B H54B 109.5
H54A C54B H54C 109.5
H54B C54B H54C 109.5
C52B C55B H55A 109.5
C52B C55B H55B 109.5
C52B C55B H55C 109.5
H55A C55B H55B 109.5
H55A C55B H55C 109.5
H55B C55B H55C 109.5
O11B C56B O12B 124.4(9)
O11B C56B C57B 119.6(9)
O12B C56B C57B 115.9(10)
C56B C57B C60B 98(2)
C58B C57B C56B 110.9(9)
C58B C57B C60B 108.4(18)
C59B C57B C56B 114.6(14)
C59B C57B C58B 112(2)
C59B C57B C60B 111.4(12)
C57B C58B H58A 109.5
C57B C58B H58B 109.5
C57B C58B H58C 109.5
H58A C58B H58B 109.5
H58A C58B H58C 109.5
H58B C58B H58C 109.5
C57B C59B H59A 109.5
C57B C59B H59B 109.5
C57B C59B H59C 109.5
H59A C59B H59B 109.5
H59A C59B H59C 109.5
H59B C59B H59C 109.5
C57B C60B H60A 109.5
C57B C60B H60B 109.5
C57B C60B H60C 109.5
H60A C60B H60B 109.5
H60A C60B H60C 109.5
H60B C60B H60C 109.5

loop_
_geom_bond_atom_site_label_1
_geom_bond_atom_site_label_2
_geom_bond_distance
Co1A O1A 1.915(16)
Co1A O2A 2.112(8)
Co1A O3A 1.96(2)
Co1A O5A 1.973(7)
Co1A N1A 2.183(10)
Co2A O2A 2.068(19)
Co2A O4A 2.048(12)
Co2A O6A 2.069(9)
Co2A O7A 2.044(12)
Co2A O9A 2.107(7)
Co2A O11A 2.069(19)
Co3A O7A 2.122(16)
Co3A O8A 1.950(18)
Co3A O10A 1.942(6)
Co3A O12A 1.966(17)
Co3A N2A 2.141(14)
O1A C13A 1.312(14)
O2A C14A 1.31(3)
O3A C27A 1.28(3)
O4A C27A 1.216(14)
O5A C32A 1.26(2)
O6A C32A 1.22(2)
O7A C37A 1.30(4)
O8A C38A 1.25(3)
O9A C51A 1.241(13)
O10A C51A 1.254(13)
O11A C56A 1.203(14)
O12A C56A 1.236(14)
N1A C1A 1.304(14)
N1A C3A 1.53(6)
N1A C5A 1.31(3)
N2A C7A 1.53(2)
N2A C9A 1.43(3)
N2A C11A 1.47(2)
C1A H1A 0.9300
C1A C2A 1.380(19)
C2A H2AA 0.9600
C2A H2AB 0.9600
C2A H2AC 0.9600
C3A C4A 1.45(4)
C4A H4AA 0.9600
C4A H4AB 0.9600
C4A H4AC 0.9600
C5A H5A 0.9300
C5A C6A 1.78(6)
C6A H6AA 0.9600
C6A H6AB 0.9600
C6A H6AC 0.9600
C7A H7AA 0.9700
C7A H7AB 0.9700
C7A C8A 1.57(3)
C8A H8AA 0.9600
C8A H8AB 0.9600
C8A H8AC 0.9600
C9A H9AA 0.9700
C9A H9AB 0.9700
C9A C10A 1.51(3)
C10A H10D 0.9600
C10A H10E 0.9600
C10A H10F 0.9600
C11A H11A 0.9700
C11A H11C 0.9700
C11A C12A 1.55(2)
C12A H12D 0.9600
C12A H12E 0.9600
C12A H12F 0.9600
C13A C14A 1.40(3)
C13A C18A 1.44(3)
C14A C15A 1.379(16)
C15A H15A 0.9300
C15A C16A 1.34(4)
C16A C17A 1.42(3)
C16A C19A 1.492(17)
C17A H17A 0.9300
C17A C18A 1.364(16)
C18A C23A 1.52(3)
C19A C20A 1.50(3)
C19A C21A 1.509(15)
C19A C22A 1.57(4)
C20A H20D 0.9600
C20A H20E 0.9600
C20A H20F 0.9600
C21A H21D 0.9600
C21A H21E 0.9600
C21A H21F 0.9600
C22A H22D 0.9600
C22A H22E 0.9600
C22A H22F 0.9600
C23A C24A 1.43(3)
C23A C25A 1.58(3)
C23A C26A 1.54(2)
C24A H24D 0.9600
C24A H24E 0.9600
C24A H24F 0.9600
C25A H25D 0.9600
C25A H25E 0.9600
C25A H25F 0.9600
C26A H26D 0.9600
C26A H26E 0.9600
C26A H26F 0.9600
C27A C28A 1.48(2)
C28A C29A 1.43(3)
C28A C30A 1.46(2)
C28A C31A 1.51(3)
C29A H29D 0.9600
C29A H29E 0.9600
C29A H29F 0.9600
C30A H30D 0.9600
C30A H30E 0.9600
C30A H30F 0.9600
C31A H31D 0.9600
C31A H31E 0.9600
C31A H31F 0.9600
C32A C33A 1.540(16)
C33A C34A 1.515(15)
C33A C35A 1.43(4)
C33A C36A 1.65(4)
C34A H34D 0.9600
C34A H34E 0.9600
C34A H34F 0.9600
C35A H35D 0.9600
C35A H35E 0.9600
C35A H35F 0.9600
C36A H36D 0.9600
C36A H36E 0.9600
C36A H36F 0.9600
C37A C38A 1.464(18)
C37A C42A 1.40(3)
C38A C39A 1.41(4)
C39A C40A 1.39(3)
C39A C43A 1.558(17)
C40A H40A 0.9300
C40A C41A 1.437(17)
C41A C42A 1.30(4)
C41A C47A 1.50(4)
C42A H42A 0.9300
C43A C44A 1.526(17)
C43A C45A 1.42(4)
C43A C46A 1.56(4)
C44A H44D 0.9600
C44A H44E 0.9600
C44A H44F 0.9600
C45A H45D 0.9600
C45A H45E 0.9600
C45A H45F 0.9600
C46A H46D 0.9600
C46A H46E 0.9600
C46A H46F 0.9600
C47A C48A 1.56(2)
C47A C49A 1.64(4)
C47A C50A 1.483(17)
C48A H48D 0.9600
C48A H48E 0.9600
C48A H48F 0.9600
C49A H49D 0.9600
C49A H49E 0.9600
C49A H49F 0.9600
C50A H50D 0.9600
C50A H50E 0.9600
C50A H50F 0.9600
C51A C52A 1.570(16)
C52A C53A 1.467(19)
C52A C54A 1.56(5)
C52A C55A 1.52(3)
C53A H53D 0.9600
C53A H53E 0.9600
C53A H53F 0.9600
C54A H54D 0.9600
C54A H54E 0.9600
C54A H54F 0.9600
C55A H55D 0.9600
C55A H55E 0.9600
C55A H55F 0.9600
C56A C57A 1.46(3)
C57A C58A 1.71(5)
C57A C59A 1.444(15)
C57A C60A 1.558(16)
C58A H58D 0.9600
C58A H58E 0.9600
C58A H58F 0.9600
C59A H59D 0.9600
C59A H59E 0.9600
C59A H59F 0.9600
C60A H60D 0.9600
C60A H60E 0.9600
C60A H60F 0.9600
Co1B O1B 1.999(19)
Co1B O2B 2.073(8)
Co1B O3B 2.234(13)
Co1B O4B 2.168(19)
Co1B O5B 1.993(7)
Co1B N1B 2.146(10)
Co2B O2B 2.030(19)
Co2B O4B 2.173(8)
Co2B O6B 2.058(9)
Co2B O7B 2.075(11)
Co2B O9B 2.080(7)
Co2B O11B 2.035(19)
Co3B O7B 2.142(14)
Co3B O8B 1.987(15)
Co3B O10B 1.971(8)
Co3B O12B 1.974(17)
Co3B N2B 2.132(13)
O1B C13B 1.296(15)
O2B C14B 1.26(3)
O3B C27B 1.28(3)
O4B C27B 1.266(13)
O5B C32B 1.264(19)
O6B C32B 1.23(2)
O7B C37B 1.27(3)
O8B C38B 1.25(3)
O9B C51B 1.248(13)
O10B C51B 1.237(13)
O11B C56B 1.229(13)
O12B C56B 1.261(12)
N1B C1B 1.50(2)
N1B C3B 1.51(3)
N1B C5B 1.44(4)
N2B C7B 1.51(3)
N2B C9B 1.44(2)
N2B C11B 1.48(3)
C1B H1BA 0.9700
C1B H1BB 0.9700
C1B C2B 1.534(18)
C2B H2BA 0.9600
C2B H2BB 0.9600
C2B H2BC 0.9600
C3B H3BA 0.9700
C3B H3BB 0.9700
C3B C4B 1.49(5)
C4B H4BA 0.9600
C4B H4BB 0.9600
C4B H4BC 0.9600
C5B H5BA 0.9700
C5B H5BB 0.9700
C5B C6B 1.51(3)
C6B H6BA 0.9600
C6B H6BB 0.9600
C6B H6BC 0.9600
C7B H7BA 0.9700
C7B H7BB 0.9700
C7B C8B 1.54(2)
C8B H8BA 0.9600
C8B H8BB 0.9600
C8B H8BC 0.9600
C9B H9BA 0.9700
C9B H9BB 0.9700
C9B C10B 1.52(3)
C10B H10A 0.9600
C10B H10B 0.9600
C10B H10C 0.9600
C11B H11B 0.9300
C11B C12B 1.54(3)
C12B H12A 0.9600
C12B H12B 0.9600
C12B H12C 0.9600
C13B C14B 1.47(3)
C13B C18B 1.37(3)
C14B C15B 1.406(18)
C15B H15B 0.9300
C15B C16B 1.40(4)
C16B C17B 1.39(3)
C16B C19B 1.482(18)
C17B H17B 0.9300
C17B C18B 1.377(17)
C18B C23B 1.52(3)
C19B C20B 1.49(3)
C19B C21B 1.519(19)
C19B C22B 1.60(4)
C20B H20A 0.9600
C20B H20B 0.9600
C20B H20C 0.9600
C21B H21A 0.9600
C21B H21B 0.9600
C21B H21C 0.9600
C22B H22A 0.9600
C22B H22B 0.9600
C22B H22C 0.9600
C23B C24B 1.55(2)
C23B C25B 1.48(4)
C23B C26B 1.58(3)
C24B H24A 0.9600
C24B H24B 0.9600
C24B H24C 0.9600
C25B H25A 0.9600
C25B H25B 0.9600
C25B H25C 0.9600
C26B H26A 0.9600
C26B H26B 0.9600
C26B H26C 0.9600
C27B C28B 1.47(4)
C28B C29B 1.53(3)
C28B C30B 1.52(2)
C28B C31B 1.512(16)
C29B H29A 0.9600
C29B H29B 0.9600
C29B H29C 0.9600
C30B H30A 0.9600
C30B H30B 0.9600
C30B H30C 0.9600
C31B H31A 0.9600
C31B H31B 0.9600
C31B H31C 0.9600
C32B C33B 1.560(17)
C33B C34B 1.506(17)
C33B C35B 1.46(4)
C33B C36B 1.61(4)
C34B H34A 0.9600
C34B H34B 0.9600
C34B H34C 0.9600
C35B H35A 0.9600
C35B H35B 0.9600
C35B H35C 0.9600
C36B H36A 0.9600
C36B H36B 0.9600
C36B H36C 0.9600
C37B C38B 1.450(17)
C37B C42B 1.36(4)
C38B C39B 1.42(4)
C39B C40B 1.36(3)
C39B C43B 1.557(16)
C40B H40B 0.9300
C40B C41B 1.455(16)
C41B C42B 1.37(4)
C41B C47B 1.46(4)
C42B H42B 0.9300
C43B C44B 1.515(18)
C43B C45B 1.41(4)
C43B C46B 1.63(4)
C44B H44A 0.9600
C44B H44B 0.9600
C44B H44C 0.9600
C45B H45A 0.9600
C45B H45B 0.9600
C45B H45C 0.9600
C46B H46A 0.9600
C46B H46B 0.9600
C46B H46C 0.9600
C47B C48B 1.512(16)
C47B C49B 1.55(2)
C47B C50B 1.64(4)
C48B H48A 0.9600
C48B H48B 0.9600
C48B H48C 0.9600
C49B H49A 0.9600
C49B H49B 0.9600
C49B H49C 0.9600
C50B H50A 0.9600
C50B H50B 0.9600
C50B H50C 0.9600
C51B C52B 1.543(15)
C52B C53B 1.56(3)
C52B C54B 1.50(2)
C52B C55B 1.55(5)
C53B H53A 0.9600
C53B H53B 0.9600
C53B H53C 0.9600
C54B H54A 0.9600
C54B H54B 0.9600
C54B H54C 0.9600
C55B H55A 0.9600
C55B H55B 0.9600
C55B H55C 0.9600
C56B C57B 1.535(17)
C57B C58B 1.521(17)
C57B C59B 1.50(3)
C57B C60B 1.62(4)
C58B H58A 0.9600
C58B H58B 0.9600
C58B H58C 0.9600
C59B H59A 0.9600
C59B H59B 0.9600
C59B H59C 0.9600
C60B H60A 0.9600
C60B H60B 0.9600
C60B H60C 0.9600
